data_7713193
loop_
_publ_author_name
'Morrison, Gregory'
'Masachchi, Lakshani W.'
'Tisdale, Hunter B.'
'Chang, Tieyan'
'Jones, Virginia G.'
'Zamorano, K. Pilar'
'Breton, Logan S.'
'Smith, Mark D.'
'Chen, Yu-Sheng'
'Zur Loye, Hans-Conrad'

_publ_section_title
;
 Polymorphism in A3MF6 (A = Rb, Cs; M = Al, Ga) Grown using Mixed Halide
 Fluxes
;
_journal_name_full 'Dalton Transactions'
_journal_paper_doi 10.1039/D3DT00352C
_journal_year 2023
_chemical_formula_moiety '0.08(Al12 Cs36 F72)'
_chemical_formula_sum 'Al Cs3 F6'
_chemical_formula_weight 539.71
_space_group_crystal_system monoclinic
_space_group_IT_number 12
_space_group_name_Hall '-C 2y'
_space_group_name_H-M_alt 'C 1 2/m 1'
_audit_creation_date 2022-01-12
_audit_creation_method
;
Olex2 1.2
(compiled May 18 2018 14:05:52 for OlexSys, GUI svn.r5506)
;
_audit_update_record
;
2022-07-28 deposited with the CCDC.	2023-05-19 downloaded from the CCDC.
;
_cell_angle_alpha 90
_cell_angle_beta 109.6410(10)
_cell_angle_gamma 90
_cell_formula_units_Z 12
_cell_length_a 11.2739(2)
_cell_length_b 19.5018(4)
_cell_length_c 11.3248(2)
_cell_measurement_reflns_used 9264
_cell_measurement_temperature 300.00
_cell_measurement_theta_max 36.2454
_cell_measurement_theta_min 3.2991
_cell_volume 2345.02(8)
_computing_cell_refinement 'SAINT v8.34A (Bruker, 2013)'
_computing_data_collection 'Bruker APEX3 v2016.5-0 (Bruker, 2016)'
_computing_data_reduction 'SAINT v8.34A (Bruker, 013)'
_computing_molecular_graphics 'Olex2 (Dolomanov et al., 2009)'
_computing_publication_material 'Olex2 (Dolomanov et al., 2009)'
_computing_structure_refinement 'ShelXL (Sheldrick, 2015)'
_computing_structure_solution 'SHELXT 2018/2 (Sheldrick, 2018)'
_diffrn_ambient_temperature 300.0
_diffrn_measured_fraction_theta_full 0.998
_diffrn_measured_fraction_theta_max 0.999
_diffrn_measurement_device_type 'Bruker D8 Quest'
_diffrn_measurement_method '\f and \w scans'
_diffrn_radiation_type MoK\a
_diffrn_radiation_wavelength 0.71073
_diffrn_reflns_av_R_equivalents 0.0374
_diffrn_reflns_av_unetI/netI 0.0117
_diffrn_reflns_Laue_measured_fraction_full 0.998
_diffrn_reflns_Laue_measured_fraction_max 0.999
_diffrn_reflns_limit_h_max 17
_diffrn_reflns_limit_h_min -17
_diffrn_reflns_limit_k_max 30
_diffrn_reflns_limit_k_min -30
_diffrn_reflns_limit_l_max 17
_diffrn_reflns_limit_l_min -17
_diffrn_reflns_number 108074
_diffrn_reflns_point_group_measured_fraction_full 0.998
_diffrn_reflns_point_group_measured_fraction_max 0.999
_diffrn_reflns_theta_full 25.242
_diffrn_reflns_theta_max 33.142
_diffrn_reflns_theta_min 2.184
_diffrn_source 'microfocus sealed X-ray tube'
_exptl_absorpt_coefficient_mu 14.061
_exptl_absorpt_correction_T_max 0.7471
_exptl_absorpt_correction_T_min 0.6507
_exptl_absorpt_correction_type multi-scan
_exptl_absorpt_process_details
;
SADABS-2016/2 (Bruker,2016) was used for absorption correction.
wR2(int) was 0.1122 before and 0.0580 after correction.
The Ratio of minimum to maximum transmission is 0.8710.
The \l/2 correction factor is Not present.
;
_exptl_crystal_colour colorless
_exptl_crystal_density_diffrn 4.586
_exptl_crystal_description polyhedron
_exptl_crystal_F_000 2784
_exptl_crystal_size_max 0.04
_exptl_crystal_size_mid 0.04
_exptl_crystal_size_min 0.04
_refine_diff_density_max 3.972
_refine_diff_density_min -2.609
_refine_diff_density_rms 0.199
_refine_ls_extinction_coef 0.000148(14)
_refine_ls_extinction_expression Fc^*^=kFc[1+0.001xFc^2^\l^3^/sin(2\q)]^-1/4^
_refine_ls_extinction_method 'SHELXL-2018/3 (Sheldrick 2018)'
_refine_ls_goodness_of_fit_ref 1.166
_refine_ls_hydrogen_treatment undef
_refine_ls_matrix_type full
_refine_ls_number_parameters 166
_refine_ls_number_reflns 4590
_refine_ls_number_restraints 2
_refine_ls_restrained_S_all 1.165
_refine_ls_R_factor_all 0.0273
_refine_ls_R_factor_gt 0.0244
_refine_ls_shift/su_max 0.001
_refine_ls_shift/su_mean 0.000
_refine_ls_structure_factor_coef Fsqd
_refine_ls_weighting_details 'w=1/[\s^2^(Fo^2^)+(0.0242P)^2^+18.9315P] where P=(Fo^2^+2Fc^2^)/3'
_refine_ls_weighting_scheme calc
_refine_ls_wR_factor_gt 0.0586
_refine_ls_wR_factor_ref 0.0619
_reflns_Friedel_coverage 0.000
_reflns_number_gt 4298
_reflns_number_total 4590
_reflns_threshold_expression 'I > 2\s(I)'
_cod_data_source_file d3dt00352c2.cif
_cod_data_source_block Cs3AlF6_C2_m
_cod_database_code 7713193
_shelx_shelxl_version_number 2018/3
_shelx_space_group_comment
;
The symmetry employed for this shelxl refinement is uniquely defined
by the following loop, which should always be used as a source of
symmetry information in preference to the above space-group names.
They are only intended as comments.
;
_shelx_estimated_absorpt_t_max 0.603
_shelx_estimated_absorpt_t_min 0.603
_olex2_refinement_description
;
1. Twinned data refinement
 Scales: 0.9415(13)
 0.0585(13)
2. Uiso/Uaniso restraints and constraints
Uanis(F2A) = Uanis(F2B) = Uanis(F2C)
Uanis(Cs1A) = Uanis(Cs1B)
Uanis(F1A) = Uanis(F1B)
3. Others
 2*[Sof(Cs1A)+Sof(Cs1B)+Sof(F1A)+Sof(F2A)+Sof(F2C)]+1*[Sof(F1B)+Sof(F2B)]=1
 with esd of 0.001
 2*[Sof(Cs1A)+Sof(Cs1B)+Sof(F1A)+Sof(F2A)+Sof(F2C)]+1*[Sof(F1B)+Sof(F2B)]=1
 with esd of 0.001
 Sof(Cs1A)=1-FVAR(1)
 Sof(Cs1B)=Sof(F1A)=Sof(F2A)=Sof(F2C)=FVAR(1)
 Sof(F1B)=0.5*FVAR(3)
 Sof(F2B)=FVAR(2)
;
_olex2_submission_special_instructions 'No special instructions were received'

loop_
_space_group_symop_operation_xyz
'x, y, z'
'-x, y, -z'
'x+1/2, y+1/2, z'
'-x+1/2, y+1/2, -z'
'-x, -y, -z'
'x, -y, z'
'-x+1/2, -y+1/2, -z'
'x+1/2, -y+1/2, z'

loop_
_atom_site_label
_atom_site_type_symbol
_atom_site_fract_x
_atom_site_fract_y
_atom_site_fract_z
_atom_site_U_iso_or_equiv
_atom_site_adp_type
_atom_site_occupancy
_atom_site_site_symmetry_order
_atom_site_calc_flag
_atom_site_refinement_flags_posn
_atom_site_refinement_flags_adp
_atom_site_refinement_flags_occupancy
_atom_site_disorder_assembly
_atom_site_disorder_group
Cs1A Cs 0.63952(11) 0.68949(6) 0.85473(10) 0.02180(13) Uani 0.685(4) 1 d . . . . .
Cs1B Cs 0.6297(2) 0.67719(11) 0.8651(2) 0.02180(13) Uani 0.315(4) 1 d . . . . .
Cs2 Cs 0.35484(3) 0.500000 0.57122(3) 0.02420(7) Uani 1 2 d S T P . .
Cs3 Cs 0.79277(3) 1.000000 1.21052(3) 0.02485(7) Uani 1 2 d S T P . .
Cs4 Cs 0.28282(2) 0.64406(2) 0.77842(2) 0.02494(6) Uani 1 1 d . . . . .
Cs5 Cs -0.08368(4) 0.500000 0.14290(3) 0.02811(7) Uani 1 2 d S T P . .
Cs6 Cs 0.62593(2) 0.83220(2) 0.37939(2) 0.02601(5) Uani 1 1 d . . . . .
Al1 Al 0.500000 0.83413(6) 1.000000 0.0130(2) Uani 1 2 d S T P . .
Al2 Al 0.500000 0.500000 1.000000 0.0152(3) Uani 1 4 d S T P . .
Al3 Al 0.000000 0.500000 0.500000 0.0140(3) Uani 1 4 d S T P . .
Al4 Al 0.500000 0.67271(7) 0.500000 0.0132(2) Uani 1 2 d S T P . .
F1A F 0.4602(17) 0.4815(13) 0.835(2) 0.069(6) Uani 0.315(4) 1 d . . . . .
F1B F 0.421(3) 0.500000 0.835(4) 0.069(6) Uani 0.370(8) 2 d S T P . .
F2A F 0.5469(14) 0.5811(7) 0.9622(13) 0.059(2) Uani 0.315(4) 1 d . . . . .
F2B F 0.6132(12) 0.5641(7) 0.9840(11) 0.059(2) Uani 0.370(8) 1 d . . . . .
F2C F 0.6588(12) 0.5272(6) 1.0288(12) 0.059(2) Uani 0.315(4) 1 d . . . . .
F3 F 0.0975(3) 0.500000 0.3988(3) 0.0305(7) Uani 1 2 d S T P . .
F4 F 0.1000(3) 0.56511(14) 0.5967(3) 0.0359(6) Uani 1 1 d . . . . .
F5 F 0.4026(2) 0.60616(12) 0.3995(2) 0.0285(5) Uani 1 1 d . . . . .
F6 F 0.5991(2) 0.73864(11) 0.5988(2) 0.0260(4) Uani 1 1 d . . . . .
F7 F 0.4004(2) 0.67169(13) 0.5959(2) 0.0296(5) Uani 1 1 d . . . . .
F8 F 0.4029(2) 0.76783(12) 0.9020(2) 0.0311(5) Uani 1 1 d . . . . .
F9 F 0.4018(3) 0.83498(13) 1.0981(3) 0.0306(5) Uani 1 1 d . . . . .
F10 F 0.6001(2) 0.89954(13) 1.0980(2) 0.0310(5) Uani 1 1 d . . . . .

loop_
_atom_site_aniso_label
_atom_site_aniso_U_11
_atom_site_aniso_U_22
_atom_site_aniso_U_33
_atom_site_aniso_U_23
_atom_site_aniso_U_13
_atom_site_aniso_U_12
Cs1A 0.0231(2) 0.0211(4) 0.0210(2) 0.0000(2) 0.00720(12) -0.0001(2)
Cs1B 0.0231(2) 0.0211(4) 0.0210(2) 0.0000(2) 0.00720(12) -0.0001(2)
Cs2 0.02230(13) 0.02657(14) 0.02402(14) 0.000 0.00816(10) 0.000
Cs3 0.02683(14) 0.02087(13) 0.02223(13) 0.000 0.00215(10) 0.000
Cs4 0.02632(10) 0.02792(11) 0.02301(10) -0.00668(7) 0.01148(8) -0.00830(8)
Cs5 0.04165(18) 0.02200(14) 0.02197(14) 0.000 0.01239(13) 0.000
Cs6 0.02652(11) 0.02397(10) 0.02715(11) 0.00016(8) 0.00849(8) -0.00205(8)
Al1 0.0139(5) 0.0126(5) 0.0130(5) 0.000 0.0050(4) 0.000
Al2 0.0161(8) 0.0157(8) 0.0129(8) 0.000 0.0038(6) 0.000
Al3 0.0133(7) 0.0128(7) 0.0128(7) 0.000 0.0003(6) 0.000
Al4 0.0136(5) 0.0138(5) 0.0131(5) 0.000 0.0056(4) 0.000
F1A 0.063(13) 0.125(17) 0.017(2) -0.021(7) 0.013(8) -0.046(10)
F1B 0.063(13) 0.125(17) 0.017(2) -0.021(7) 0.013(8) -0.046(10)
F2A 0.064(5) 0.058(5) 0.060(4) -0.011(3) 0.029(5) -0.042(5)
F2B 0.064(5) 0.058(5) 0.060(4) -0.011(3) 0.029(5) -0.042(5)
F2C 0.064(5) 0.058(5) 0.060(4) -0.011(3) 0.029(5) -0.042(5)
F3 0.0246(15) 0.0436(19) 0.0246(15) 0.000 0.0102(12) 0.000
F4 0.0351(13) 0.0329(12) 0.0350(13) -0.0144(10) 0.0056(10) -0.0156(10)
F5 0.0347(12) 0.0231(10) 0.0245(10) -0.0055(8) 0.0056(9) -0.0100(9)
F6 0.0284(11) 0.0216(9) 0.0247(10) -0.0044(8) 0.0047(8) -0.0063(8)
F7 0.0302(11) 0.0375(12) 0.0287(11) 0.0007(10) 0.0200(9) -0.0008(10)
F8 0.0288(11) 0.0256(11) 0.0339(12) -0.0112(9) 0.0041(9) -0.0089(9)
F9 0.0336(12) 0.0332(12) 0.0347(12) 0.0001(10) 0.0243(10) -0.0001(10)
F10 0.0288(11) 0.0264(11) 0.0346(12) -0.0123(9) 0.0064(9) -0.0096(9)

loop_
_atom_type_symbol
_atom_type_description
_atom_type_scat_dispersion_real
_atom_type_scat_dispersion_imag
_atom_type_scat_source
Al Al 0.0645 0.0514 'International Tables Vol C Tables 4.2.6.8 and 6.1.1.4'
Cs Cs -0.3680 2.1192 'International Tables Vol C Tables 4.2.6.8 and 6.1.1.4'
F F 0.0171 0.0103 'International Tables Vol C Tables 4.2.6.8 and 6.1.1.4'

loop_
_geom_angle_atom_site_label_1
_geom_angle_atom_site_label_2
_geom_angle_atom_site_label_3
_geom_angle
_geom_angle_site_symmetry_1
_geom_angle_site_symmetry_3
_geom_angle_publ_flag
F2A Cs1A F2B 15.5(3) . . ?
F2A Cs1A F2C 24.3(4) . . ?
F2A Cs1A F5 92.5(3) . 2_656 ?
F2A Cs1A F6 135.7(3) . . ?
F2A Cs1A F7 89.7(3) . . ?
F2A Cs1A F8 80.7(3) . . ?
F2A Cs1A F8 129.1(3) . 8_565 ?
F2A Cs1A F8 79.0(3) . 2_657 ?
F2A Cs1A F9 122.7(3) . 2_657 ?
F2A Cs1A F9 83.7(3) . 8_565 ?
F2A Cs1A F10 88.5(4) . 7_667 ?
F2B Cs1A F2C 8.8(3) . . ?
F2B Cs1A F5 90.9(2) . 2_656 ?
F2B Cs1A F6 139.5(2) . . ?
F2B Cs1A F7 99.7(2) . . ?
F2B Cs1A F8 94.8(3) . . ?
F2B Cs1A F8 84.4(2) . 2_657 ?
F2B Cs1A F8 114.3(3) . 8_565 ?
F2B Cs1A F9 131.8(2) . 2_657 ?
F2B Cs1A F9 71.1(2) . 8_565 ?
F2B Cs1A F10 73.3(3) . 7_667 ?
F5 Cs1A F2C 90.53(19) 2_656 . ?
F5 Cs1A F7 46.39(6) 2_656 . ?
F5 Cs1A F8 120.14(7) 2_656 . ?
F5 Cs1A F8 163.85(8) 2_656 2_657 ?
F5 Cs1A F9 119.60(7) 2_656 8_565 ?
F5 Cs1A F10 74.53(6) 2_656 7_667 ?
F6 Cs1A F2C 140.08(19) . . ?
F6 Cs1A F5 49.56(6) . 2_656 ?
F6 Cs1A F7 48.85(6) . . ?
F6 Cs1A F8 84.27(7) . 8_565 ?
F6 Cs1A F8 130.53(7) . 2_657 ?
F6 Cs1A F8 98.30(8) . . ?
F6 Cs1A F9 83.31(7) . 2_657 ?
F6 Cs1A F9 131.54(7) . 8_565 ?
F6 Cs1A F10 99.58(8) . 7_667 ?
F7 Cs1A F2C 105.7(2) . . ?
F7 Cs1A F8 119.19(7) . 2_657 ?
F7 Cs1A F8 73.99(6) . . ?
F7 Cs1A F9 164.36(7) . 8_565 ?
F7 Cs1A F10 120.74(7) . 7_667 ?
F8 Cs1A F2C 102.6(2) . . ?
F8 Cs1A F2C 87.2(2) 2_657 . ?
F8 Cs1A F2C 105.6(2) 8_565 . ?
F8 Cs1A F5 98.19(8) 8_565 2_656 ?
F8 Cs1A F7 131.96(8) 8_565 . ?
F8 Cs1A F8 131.61(5) 8_565 . ?
F8 Cs1A F8 45.31(8) . 2_657 ?
F8 Cs1A F8 97.82(7) 8_565 2_657 ?
F8 Cs1A F9 48.05(6) 8_565 8_565 ?
F8 Cs1A F9 73.43(6) 2_657 8_565 ?
F8 Cs1A F9 118.53(7) . 8_565 ?
F8 Cs1A F10 161.89(8) . 7_667 ?
F8 Cs1A F10 48.16(6) 8_565 7_667 ?
F9 Cs1A F2C 135.3(2) 2_657 . ?
F9 Cs1A F2C 63.85(19) 8_565 . ?
F9 Cs1A F5 131.77(8) 2_657 2_656 ?
F9 Cs1A F7 97.58(8) 2_657 . ?
F9 Cs1A F8 48.29(6) 2_657 . ?
F9 Cs1A F8 48.14(6) 2_657 2_657 ?
F9 Cs1A F8 84.63(8) 2_657 8_565 ?
F9 Cs1A F9 97.93(7) 2_657 8_565 ?
F9 Cs1A F10 131.51(8) 2_657 7_667 ?
F10 Cs1A F2C 64.7(2) 7_667 . ?
F10 Cs1A F8 118.44(7) 7_667 2_657 ?
F10 Cs1A F9 45.20(6) 7_667 8_565 ?
F2A Cs1B F2B 17.3(4) . . ?
F2A Cs1B F2C 26.4(5) . . ?
F2A Cs1B F5 98.3(3) . 2_656 ?
F2A Cs1B F6 140.0(3) . . ?
F2A Cs1B F7 95.2(3) . . ?
F2A Cs1B F8 133.4(4) . 8_565 ?
F2A Cs1B F8 83.8(3) . 2_657 ?
F2A Cs1B F8 85.7(4) . . ?
F2A Cs1B F9 126.8(4) . 2_657 ?
F2A Cs1B F9 88.8(4) . 8_565 ?
F2A Cs1B F10 94.0(4) . 7_667 ?
F2B Cs1B F2C 9.2(4) . . ?
F2B Cs1B F5 96.4(3) . 2_656 ?
F2B Cs1B F6 143.8(3) . . ?
F2B Cs1B F7 106.3(3) . . ?
F2B Cs1B F8 116.9(3) . 8_565 ?
F2B Cs1B F8 89.6(3) . 2_657 ?
F2B Cs1B F8 101.3(3) . . ?
F2B Cs1B F9 136.4(3) . 2_657 ?
F2B Cs1B F9 74.8(3) . 8_565 ?
F2B Cs1B F10 77.0(3) . 7_667 ?
F5 Cs1B F2C 95.6(2) 2_656 . ?
F5 Cs1B F7 46.29(7) 2_656 . ?
F5 Cs1B F8 120.52(10) 2_656 . ?
F5 Cs1B F8 166.02(11) 2_656 2_657 ?
F5 Cs1B F9 119.78(10) 2_656 8_565 ?
F5 Cs1B F10 74.46(8) 2_656 7_667 ?
F6 Cs1B F2C 143.4(2) . . ?
F6 Cs1B F5 47.91(7) . 2_656 ?
F6 Cs1B F7 47.38(7) . . ?
F6 Cs1B F8 94.49(10) . . ?
F6 Cs1B F8 123.73(9) . 2_657 ?
F6 Cs1B F9 124.26(9) . 8_565 ?
F6 Cs1B F10 95.36(9) . 7_667 ?
F7 Cs1B F2C 112.3(2) . . ?
F7 Cs1B F8 119.85(10) . 2_657 ?
F7 Cs1B F9 165.93(11) . 8_565 ?
F7 Cs1B F10 120.75(10) . 7_667 ?
F8 Cs1B F2C 107.9(2) 8_565 . ?
F8 Cs1B F2C 109.4(2) . . ?
F8 Cs1B F2C 92.4(2) 2_657 . ?
F8 Cs1B F5 94.01(10) 8_565 2_656 ?
F8 Cs1B F6 77.63(8) 8_565 . ?
F8 Cs1B F7 124.45(9) 8_565 . ?
F8 Cs1B F7 74.23(8) . . ?
F8 Cs1B F8 45.66(8) . 2_657 ?
F8 Cs1B F8 94.48(10) 8_565 2_657 ?
F8 Cs1B F8 125.01(8) 8_565 . ?
F8 Cs1B F9 73.96(8) 2_657 8_565 ?
F8 Cs1B F9 46.96(7) 8_565 8_565 ?
F8 Cs1B F9 119.62(10) . 8_565 ?
F8 Cs1B F10 46.91(7) 8_565 7_667 ?
F8 Cs1B F10 164.93(11) . 7_667 ?
F9 Cs1B F2C 67.2(2) 8_565 . ?
F9 Cs1B F2C 139.5(2) 2_657 . ?
F9 Cs1B F5 124.37(10) 2_657 2_656 ?
F9 Cs1B F6 76.93(8) 2_657 . ?
F9 Cs1B F7 93.83(10) 2_657 . ?
F9 Cs1B F8 47.24(7) 2_657 . ?
F9 Cs1B F8 47.20(7) 2_657 2_657 ?
F9 Cs1B F8 78.36(8) 2_657 8_565 ?
F9 Cs1B F9 94.59(9) 2_657 8_565 ?
F9 Cs1B F10 124.71(10) 2_657 7_667 ?
F10 Cs1B F2C 68.1(2) 7_667 . ?
F10 Cs1B F8 119.30(10) 7_667 2_657 ?
F10 Cs1B F9 45.34(7) 7_667 8_565 ?
F1A Cs2 F1A 14.6(10) 6_565 . ?
F1A Cs2 F3 132.6(3) 6_565 . ?
F1A Cs2 F3 132.6(3) . . ?
F1A Cs2 F4 85.8(3) . 6_565 ?
F1A Cs2 F4 91.5(3) . . ?
F1A Cs2 F4 85.8(3) 6_565 . ?
F1A Cs2 F4 91.5(3) 6_565 6_565 ?
F1A Cs2 F5 119.3(5) 6_565 . ?
F1A Cs2 F5 86.3(4) . 2_656 ?
F1A Cs2 F5 77.2(4) . 5_666 ?
F1A Cs2 F5 131.6(4) . . ?
F1A Cs2 F5 86.3(4) 6_565 5_666 ?
F1A Cs2 F5 131.6(4) 6_565 6_565 ?
F1A Cs2 F5 119.3(5) . 6_565 ?
F1A Cs2 F5 77.2(4) 6_565 2_656 ?
F1A Cs2 F7 92.3(5) 6_565 6_565 ?
F1A Cs2 F7 92.3(5) . . ?
F1A Cs2 F7 77.8(5) . 6_565 ?
F1A Cs2 F7 77.8(5) 6_565 . ?
F1B Cs2 F1A 11.6(6) . 6_565 ?
F1B Cs2 F1A 11.6(6) . . ?
F1B Cs2 F3 124.1(7) . . ?
F1B Cs2 F4 80.4(6) . 6_565 ?
F1B Cs2 F4 80.4(6) . . ?
F1B Cs2 F5 88.8(5) . 2_656 ?
F1B Cs2 F5 129.9(3) . . ?
F1B Cs2 F5 88.8(5) . 5_666 ?
F1B Cs2 F5 129.9(3) . 6_565 ?
F1B Cs2 F7 86.22(10) . 6_565 ?
F1B Cs2 F7 86.22(10) . . ?
F3 Cs2 F4 49.03(7) . 6_565 ?
F3 Cs2 F4 49.03(7) . . ?
F3 Cs2 F5 85.45(7) . . ?
F3 Cs2 F5 131.56(5) . 2_656 ?
F3 Cs2 F5 85.45(7) . 6_565 ?
F3 Cs2 F5 131.56(5) . 5_666 ?
F3 Cs2 F7 98.35(5) . . ?
F3 Cs2 F7 98.35(5) . 6_565 ?
F4 Cs2 F4 46.12(9) 6_565 . ?
F4 Cs2 F5 117.82(6) 6_565 5_666 ?
F4 Cs2 F5 117.82(6) . 2_656 ?
F4 Cs2 F5 161.80(7) . 5_666 ?
F4 Cs2 F5 161.80(7) 6_565 2_656 ?
F4 Cs2 F7 119.65(6) . 6_565 ?
F4 Cs2 F7 119.65(6) 6_565 . ?
F4 Cs2 F7 73.73(6) 6_565 6_565 ?
F4 Cs2 F7 73.73(6) . . ?
F5 Cs2 F4 133.10(6) . 6_565 ?
F5 Cs2 F4 133.10(6) 6_565 . ?
F5 Cs2 F4 98.30(7) . . ?
F5 Cs2 F4 98.30(7) 6_565 6_565 ?
F5 Cs2 F5 86.91(9) . 6_565 ?
F5 Cs2 F5 99.87(6) 6_565 2_656 ?
F5 Cs2 F5 47.37(8) . 2_656 ?
F5 Cs2 F5 47.37(8) 6_565 5_666 ?
F5 Cs2 F5 99.87(6) . 5_666 ?
F5 Cs2 F5 76.18(8) 2_656 5_666 ?
F5 Cs2 F7 46.98(6) 6_565 6_565 ?
F5 Cs2 F7 44.40(6) 5_666 6_565 ?
F5 Cs2 F7 132.73(6) . 6_565 ?
F5 Cs2 F7 46.98(6) . . ?
F5 Cs2 F7 120.40(6) 5_666 . ?
F5 Cs2 F7 44.40(6) 2_656 . ?
F5 Cs2 F7 120.40(6) 2_656 6_565 ?
F5 Cs2 F7 132.73(6) 6_565 . ?
F7 Cs2 F7 163.16(9) . 6_565 ?
F1A Cs3 F1A 13.8(9) 7_667 4_657 ?
F1A Cs3 F1B 7.0(5) 4_657 7_667 ?
F1A Cs3 F1B 7.0(5) 7_667 7_667 ?
F1A Cs3 F2A 43.2(5) 4_657 4_657 ?
F1A Cs3 F2A 33.1(5) 7_667 4_657 ?
F1B Cs3 F2A 38.7(5) 7_667 4_657 ?
F2B Cs3 F1A 49.8(5) 7_667 7_667 ?
F2B Cs3 F1A 41.9(5) 4_657 7_667 ?
F2B Cs3 F1A 41.9(5) 7_667 4_657 ?
F2B Cs3 F1A 49.8(5) 4_657 4_657 ?
F2B Cs3 F1B 46.5(6) 4_657 7_667 ?
F2B Cs3 F1B 46.5(6) 7_667 7_667 ?
F2B Cs3 F2A 11.4(3) 4_657 4_657 ?
F2B Cs3 F2A 53.0(2) 7_667 4_657 ?
F2B Cs3 F2B 48.9(5) 7_667 4_657 ?
F2C Cs3 F1A 53.6(5) 7_667 7_667 ?
F2C Cs3 F1A 50.5(5) 4_657 7_667 ?
F2C Cs3 F1A 53.6(5) 4_657 4_657 ?
F2C Cs3 F1A 50.5(5) 7_667 4_657 ?
F2C Cs3 F1B 52.8(7) 4_657 7_667 ?
F2C Cs3 F1B 52.8(7) 7_667 7_667 ?
F2C Cs3 F2A 27.9(4) 4_657 4_657 ?
F2C Cs3 F2A 43.8(3) 7_667 4_657 ?
F2C Cs3 F2B 17.8(3) 7_667 7_667 ?
F2C Cs3 F2B 36.4(4) 7_667 4_657 ?
F2C Cs3 F2B 17.8(3) 4_657 4_657 ?
F2C Cs3 F2B 36.4(4) 4_657 7_667 ?
F2C Cs3 F2C 20.5(5) 7_667 4_657 ?
F5 Cs3 F1A 81.5(4) 3_556 7_667 ?
F5 Cs3 F1A 91.2(5) 3_556 4_657 ?
F5 Cs3 F1A 91.2(5) 8_566 7_667 ?
F5 Cs3 F1A 81.5(4) 8_566 4_657 ?
F5 Cs3 F1B 85.6(5) 8_566 7_667 ?
F5 Cs3 F1B 85.6(5) 3_556 7_667 ?
F5 Cs3 F2A 124.2(2) 8_566 4_657 ?
F5 Cs3 F2A 85.3(3) 3_556 4_657 ?
F5 Cs3 F2B 94.3(3) 3_556 4_657 ?
F5 Cs3 F2B 131.2(2) 8_566 4_657 ?
F5 Cs3 F2B 131.2(2) 3_556 7_667 ?
F5 Cs3 F2B 94.3(3) 8_566 7_667 ?
F5 Cs3 F2C 112.0(3) 8_566 7_667 ?
F5 Cs3 F2C 128.74(19) 8_566 4_657 ?
F5 Cs3 F2C 112.0(3) 3_556 4_657 ?
F5 Cs3 F2C 128.74(19) 3_556 7_667 ?
F5 Cs3 F5 89.69(10) 3_556 8_566 ?
F10 Cs3 F1A 116.4(5) 6_575 7_667 ?
F10 Cs3 F1A 127.4(4) . 7_667 ?
F10 Cs3 F1A 127.4(4) 6_575 4_657 ?
F10 Cs3 F1A 116.4(5) . 4_657 ?
F10 Cs3 F1B 122.6(4) 6_575 7_667 ?
F10 Cs3 F1B 122.6(4) . 7_667 ?
F10 Cs3 F2A 84.2(2) 6_575 4_657 ?
F10 Cs3 F2A 121.3(3) . 4_657 ?
F10 Cs3 F2B 110.9(3) 6_575 7_667 ?
F10 Cs3 F2B 110.9(3) . 4_657 ?
F10 Cs3 F2B 78.1(2) . 7_667 ?
F10 Cs3 F2B 78.1(2) 6_575 4_657 ?
F10 Cs3 F2C 79.6(2) 6_575 4_657 ?
F10 Cs3 F2C 93.4(3) . 4_657 ?
F10 Cs3 F2C 79.6(2) . 7_667 ?
F10 Cs3 F2C 93.4(3) 6_575 7_667 ?
F10 Cs3 F5 150.64(7) . 3_556 ?
F10 Cs3 F5 85.04(7) . 8_566 ?
F10 Cs3 F5 150.64(7) 6_575 8_566 ?
F10 Cs3 F5 85.04(7) 6_575 3_556 ?
F10 Cs3 F10 85.57(11) . 6_575 ?
F1A Cs4 F1A 6.9(5) 6_565 . ?
F1A Cs4 F1B 10.4(7) 6_565 . ?
F1A Cs4 F2A 34.6(5) 6_565 . ?
F1A Cs4 F2A 49.6(5) 6_565 2_657 ?
F1A Cs4 F6 155.3(4) 6_565 8_465 ?
F1B Cs4 F1A 4.1(7) . . ?
F1B Cs4 F2A 41.6(7) . . ?
F1B Cs4 F6 154.9(7) . 8_465 ?
F2A Cs4 F1A 51.8(4) 2_657 . ?
F2A Cs4 F1A 40.2(4) . . ?
F2A Cs4 F1B 50.6(8) 2_657 . ?
F2A Cs4 F2A 28.3(4) 2_657 . ?
F2A Cs4 F6 154.4(2) 2_657 8_465 ?
F2A Cs4 F6 155.6(2) . 8_465 ?
F2B Cs4 F1A 50.9(4) 2_657 . ?
F2B Cs4 F1A 50.9(4) 2_657 6_565 ?
F2B Cs4 F1B 48.5(7) 2_657 . ?
F2B Cs4 F2A 14.1(3) 2_657 2_657 ?
F2B Cs4 F2A 39.4(3) 2_657 . ?
F2B Cs4 F2C 17.6(3) 2_657 2_657 ?
F2B Cs4 F6 153.4(2) 2_657 8_465 ?
F2C Cs4 F1A 42.6(3) 2_657 . ?
F2C Cs4 F1A 45.2(4) 2_657 6_565 ?
F2C Cs4 F1B 39.2(7) 2_657 . ?
F2C Cs4 F2A 48.1(3) 2_657 . ?
F2C Cs4 F2A 30.1(4) 2_657 2_657 ?
F2C Cs4 F6 153.6(2) 2_657 8_465 ?
F4 Cs4 F1A 89.0(5) . 6_565 ?
F4 Cs4 F1A 83.0(4) . . ?
F4 Cs4 F1B 81.6(7) . . ?
F4 Cs4 F2A 123.2(2) . . ?
F4 Cs4 F2A 122.0(3) . 2_657 ?
F4 Cs4 F2B 109.9(3) . 2_657 ?
F4 Cs4 F2C 92.5(3) . 2_657 ?
F4 Cs4 F6 77.02(7) . 8_465 ?
F4 Cs4 F7 88.75(8) . . ?
F4 Cs4 F8 156.27(8) . . ?
F4 Cs4 F9 87.83(8) . 7_567 ?
F6 Cs4 F1A 153.7(4) 8_465 . ?
F7 Cs4 F1A 86.1(3) . . ?
F7 Cs4 F1A 82.7(3) . 6_565 ?
F7 Cs4 F1B 89.9(6) . . ?
F7 Cs4 F2A 89.2(2) . . ?
F7 Cs4 F2A 117.4(3) . 2_657 ?
F7 Cs4 F2B 127.8(2) . 2_657 ?
F7 Cs4 F2C 127.9(2) . 2_657 ?
F7 Cs4 F6 76.74(7) . 8_465 ?
F7 Cs4 F8 86.40(8) . . ?
F7 Cs4 F9 154.83(7) . 7_567 ?
F8 Cs4 F1A 119.7(3) . . ?
F8 Cs4 F1A 113.4(5) . 6_565 ?
F8 Cs4 F1B 121.6(7) . . ?
F8 Cs4 F2A 80.5(3) . 2_657 ?
F8 Cs4 F2A 80.0(2) . . ?
F8 Cs4 F2B 91.2(3) . 2_657 ?
F8 Cs4 F2C 108.8(3) . 2_657 ?
F8 Cs4 F6 79.27(7) . 8_465 ?
F8 Cs4 F9 86.78(8) . 7_567 ?
F9 Cs4 F1A 122.1(3) 7_567 6_565 ?
F9 Cs4 F1A 118.2(3) 7_567 . ?
F9 Cs4 F1B 114.2(6) 7_567 . ?
F9 Cs4 F2A 113.3(2) 7_567 . ?
F9 Cs4 F2A 85.2(2) 7_567 2_657 ?
F9 Cs4 F2B 76.5(2) 7_567 2_657 ?
F9 Cs4 F2C 77.2(2) 7_567 2_657 ?
F9 Cs4 F6 78.19(7) 7_567 8_465 ?
F2C Cs5 F2B 11.0(3) 6_464 6_464 ?
F2C Cs5 F2B 32.1(3) 1_454 6_464 ?
F2C Cs5 F2C 21.8(5) 6_464 1_454 ?
F2C Cs5 F3 136.5(3) 1_454 . ?
F2C Cs5 F3 136.5(3) 6_464 . ?
F2C Cs5 F4 97.2(2) 6_464 2_556 ?
F2C Cs5 F4 97.2(2) 1_454 5_566 ?
F2C Cs5 F4 88.8(3) 6_464 5_566 ?
F2C Cs5 F4 88.8(3) 1_454 2_556 ?
F2C Cs5 F9 75.6(2) 1_454 8_464 ?
F2C Cs5 F9 97.2(2) 1_454 3_444 ?
F2C Cs5 F9 97.2(2) 6_464 8_464 ?
F2C Cs5 F9 75.6(2) 6_464 3_444 ?
F2C Cs5 F10 135.1(2) 1_454 3_444 ?
F2C Cs5 F10 88.3(3) 6_464 7_566 ?
F2C Cs5 F10 88.3(3) 1_454 4_546 ?
F2C Cs5 F10 75.3(2) 1_454 7_566 ?
F2C Cs5 F10 135.1(2) 6_464 8_464 ?
F2C Cs5 F10 75.3(2) 6_464 4_546 ?
F2C Cs5 F10 117.6(2) 1_454 8_464 ?
F2C Cs5 F10 117.6(2) 6_464 3_444 ?
F3 Cs5 F2B 137.8(2) . 6_464 ?
F3 Cs5 F4 48.74(7) . 5_566 ?
F3 Cs5 F4 48.74(7) . 2_556 ?
F3 Cs5 F9 97.82(5) . 3_444 ?
F3 Cs5 F9 97.82(5) . 8_464 ?
F3 Cs5 F10 129.91(6) . 4_546 ?
F3 Cs5 F10 82.91(7) . 8_464 ?
F3 Cs5 F10 82.91(7) . 3_444 ?
F3 Cs5 F10 129.91(6) . 7_566 ?
F4 Cs5 F2B 89.08(19) 5_566 6_464 ?
F4 Cs5 F2B 105.1(2) 2_556 6_464 ?
F4 Cs5 F4 45.66(9) 2_556 5_566 ?
F4 Cs5 F10 165.26(7) 2_556 4_546 ?
F4 Cs5 F10 120.54(6) 5_566 4_546 ?
F4 Cs5 F10 120.54(6) 2_556 7_566 ?
F4 Cs5 F10 165.26(7) 5_566 7_566 ?
F9 Cs5 F2B 65.09(19) 3_444 6_464 ?
F9 Cs5 F2B 106.42(19) 8_464 6_464 ?
F9 Cs5 F4 120.62(6) 3_444 2_556 ?
F9 Cs5 F4 75.03(6) 3_444 5_566 ?
F9 Cs5 F4 120.62(6) 8_464 5_566 ?
F9 Cs5 F4 75.03(6) 8_464 2_556 ?
F9 Cs5 F9 163.09(9) 3_444 8_464 ?
F9 Cs5 F10 45.62(6) 8_464 7_566 ?
F9 Cs5 F10 45.62(6) 3_444 4_546 ?
F9 Cs5 F10 118.07(6) 3_444 7_566 ?
F9 Cs5 F10 118.07(6) 8_464 4_546 ?
F10 Cs5 F2B 90.75(19) 7_566 6_464 ?
F10 Cs5 F2B 65.9(2) 4_546 6_464 ?
F10 Cs5 F2B 138.57(19) 8_464 6_464 ?
F10 Cs5 F2B 106.71(19) 3_444 6_464 ?
F10 Cs5 F4 98.61(7) 3_444 5_566 ?
F10 Cs5 F4 130.83(6) 8_464 5_566 ?
F10 Cs5 F4 98.61(7) 8_464 2_556 ?
F10 Cs5 F4 130.83(6) 3_444 2_556 ?
F10 Cs5 F9 48.14(6) 8_464 8_464 ?
F10 Cs5 F9 48.14(6) 3_444 3_444 ?
F10 Cs5 F9 128.14(6) 3_444 8_464 ?
F10 Cs5 F9 128.14(6) 8_464 3_444 ?
F10 Cs5 F10 95.55(7) 8_464 4_546 ?
F10 Cs5 F10 95.55(7) 3_444 7_566 ?
F10 Cs5 F10 47.82(8) 8_464 7_566 ?
F10 Cs5 F10 47.82(8) 3_444 4_546 ?
F10 Cs5 F10 81.01(10) 8_464 3_444 ?
F10 Cs5 F10 72.51(8) 4_546 7_566 ?
F3 Cs6 F4 45.82(7) 3 7_566 ?
F3 Cs6 F6 121.02(7) 3 7_666 ?
F3 Cs6 F8 117.11(7) 3 2_656 ?
F3 Cs6 F9 89.33(8) 3 1_554 ?
F3 Cs6 F10 72.37(7) 3 1_554 ?
F4 Cs6 F3 46.06(7) 8_565 3 ?
F4 Cs6 F4 45.77(8) 8_565 7_566 ?
F4 Cs6 F5 92.69(7) 8_565 8_565 ?
F4 Cs6 F6 164.86(6) 7_566 7_666 ?
F4 Cs6 F6 121.12(6) 8_565 7_666 ?
F4 Cs6 F8 118.25(6) 7_566 2_656 ?
F4 Cs6 F8 161.21(6) 8_565 2_656 ?
F4 Cs6 F9 73.30(6) 7_566 1_554 ?
F4 Cs6 F9 118.64(6) 8_565 1_554 ?
F4 Cs6 F10 90.99(7) 7_566 1_554 ?
F4 Cs6 F10 118.26(6) 8_565 1_554 ?
F5 Cs6 F3 75.13(7) 8_565 3 ?
F5 Cs6 F4 120.72(6) 8_565 7_566 ?
F5 Cs6 F6 46.05(6) 8_565 7_666 ?
F5 Cs6 F8 89.39(6) 8_565 2_656 ?
F5 Cs6 F9 117.27(6) 8_565 1_554 ?
F5 Cs6 F10 72.57(6) 8_565 1_554 ?
F6 Cs6 F3 117.56(7) 2_656 3 ?
F6 Cs6 F3 118.68(7) . 3 ?
F6 Cs6 F4 90.29(7) . 7_566 ?
F6 Cs6 F4 72.92(6) . 8_565 ?
F6 Cs6 F4 91.00(7) 2_656 8_565 ?
F6 Cs6 F4 71.83(6) 2_656 7_566 ?
F6 Cs6 F5 164.53(6) 2_656 8_565 ?
F6 Cs6 F5 119.64(6) . 8_565 ?
F6 Cs6 F6 47.65(8) . 2_656 ?
F6 Cs6 F6 92.00(6) . 7_666 ?
F6 Cs6 F6 120.034(14) 2_656 7_666 ?
F6 Cs6 F7 73.30(6) . 8_565 ?
F6 Cs6 F7 120.57(6) 2_656 8_565 ?
F6 Cs6 F8 121.76(6) . 2_656 ?
F6 Cs6 F8 72.77(6) 7_666 2_656 ?
F6 Cs6 F8 91.94(6) 2_656 2_656 ?
F6 Cs6 F9 117.74(6) 7_666 1_554 ?
F6 Cs6 F9 121.02(6) . 1_554 ?
F6 Cs6 F9 73.57(6) 2_656 1_554 ?
F6 Cs6 F10 164.38(6) . 1_554 ?
F6 Cs6 F10 118.46(6) 2_656 1_554 ?
F6 Cs6 F10 90.81(6) 7_666 1_554 ?
F7 Cs6 F3 93.56(8) 8_565 3 ?
F7 Cs6 F3 163.71(7) 2_656 3 ?
F7 Cs6 F4 119.44(6) 2_656 7_566 ?
F7 Cs6 F4 120.37(6) 2_656 8_565 ?
F7 Cs6 F4 75.44(6) 8_565 8_565 ?
F7 Cs6 F4 121.06(6) 8_565 7_566 ?
F7 Cs6 F5 118.15(6) 2_656 8_565 ?
F7 Cs6 F5 46.48(6) 8_565 8_565 ?
F7 Cs6 F6 72.28(6) 2_656 7_666 ?
F7 Cs6 F6 47.87(6) 2_656 2_656 ?
F7 Cs6 F6 45.95(6) 8_565 7_666 ?
F7 Cs6 F6 47.68(6) 2_656 . ?
F7 Cs6 F7 90.23(7) 2_656 8_565 ?
F7 Cs6 F8 74.38(6) 2_656 2_656 ?
F7 Cs6 F8 118.39(6) 8_565 2_656 ?
F7 Cs6 F9 161.37(6) 8_565 1_554 ?
F7 Cs6 F9 92.12(7) 2_656 1_554 ?
F7 Cs6 F10 118.82(6) 8_565 1_554 ?
F7 Cs6 F10 119.24(6) 2_656 1_554 ?
F8 Cs6 F10 45.05(6) 2_656 1_554 ?
F9 Cs6 F8 45.16(6) 1_554 2_656 ?
F9 Cs6 F10 45.02(6) 1_554 1_554 ?
Cs1A Al1 Cs1A 166.31(5) 8_465 7_667 ?
Cs1A Al1 Cs1A 104.62(3) 2_657 7_667 ?
Cs1A Al1 Cs1A 64.74(3) . 7_667 ?
Cs1A Al1 Cs1A 86.01(5) 2_657 . ?
Cs1A Al1 Cs1A 64.74(3) 2_657 8_465 ?
Cs1A Al1 Cs1A 104.62(3) . 8_465 ?
Cs1A Al1 Cs5 103.95(2) . 7_566 ?
Cs1A Al1 Cs5 103.95(2) 2_657 3_556 ?
Cs1A Al1 Cs5 84.75(2) 8_465 3_556 ?
Cs1A Al1 Cs5 106.89(2) 8_465 7_566 ?
Cs1A Al1 Cs5 168.70(3) . 3_556 ?
Cs1A Al1 Cs5 168.70(3) 2_657 7_566 ?
Cs1A Al1 Cs5 106.89(2) 7_667 3_556 ?
Cs1A Al1 Cs5 84.75(2) 7_667 7_566 ?
Cs5 Al1 Cs5 66.72(2) 3_556 7_566 ?
F8 Al1 Cs1A 57.73(9) 2_657 2_657 ?
F8 Al1 Cs1A 59.36(9) . 2_657 ?
F8 Al1 Cs1A 59.36(9) 2_657 . ?
F8 Al1 Cs1A 47.32(9) . 8_465 ?
F8 Al1 Cs1A 47.32(9) 2_657 7_667 ?
F8 Al1 Cs1A 120.52(9) 2_657 8_465 ?
F8 Al1 Cs1A 57.73(9) . . ?
F8 Al1 Cs1A 120.52(9) . 7_667 ?
F8 Al1 Cs5 132.05(9) . 3_556 ?
F8 Al1 Cs5 121.46(9) . 7_566 ?
F8 Al1 Cs5 132.05(9) 2_657 7_566 ?
F8 Al1 Cs5 121.46(9) 2_657 3_556 ?
F8 Al1 F8 88.98(18) 2_657 . ?
F8 Al1 F9 89.95(13) . 2_657 ?
F8 Al1 F9 90.80(13) . . ?
F8 Al1 F9 90.79(13) 2_657 2_657 ?
F8 Al1 F9 89.95(13) 2_657 . ?
F8 Al1 F10 178.80(13) . . ?
F8 Al1 F10 90.20(12) 2_657 . ?
F8 Al1 F10 178.80(13) 2_657 2_657 ?
F8 Al1 F10 90.20(12) . 2_657 ?
F9 Al1 Cs1A 47.52(9) 2_657 . ?
F9 Al1 Cs1A 47.53(9) . 2_657 ?
F9 Al1 Cs1A 133.52(10) . . ?
F9 Al1 Cs1A 120.78(9) 2_657 8_465 ?
F9 Al1 Cs1A 133.52(10) 2_657 2_657 ?
F9 Al1 Cs1A 59.37(9) 2_657 7_667 ?
F9 Al1 Cs1A 120.78(9) . 7_667 ?
F9 Al1 Cs1A 59.37(9) . 8_465 ?
F9 Al1 Cs5 56.75(9) . 3_556 ?
F9 Al1 Cs5 56.75(9) 2_657 7_566 ?
F9 Al1 Cs5 122.22(10) 2_657 3_556 ?
F9 Al1 Cs5 122.22(10) . 7_566 ?
F9 Al1 F9 178.96(18) . 2_657 ?
F9 Al1 F10 89.19(13) . 2_657 ?
F9 Al1 F10 90.07(13) . . ?
F9 Al1 F10 89.19(13) 2_657 . ?
F9 Al1 F10 90.08(13) 2_657 2_657 ?
F10 Al1 Cs1A 121.08(9) . . ?
F10 Al1 Cs1A 133.88(9) . 8_465 ?
F10 Al1 Cs1A 133.88(9) 2_657 7_667 ?
F10 Al1 Cs1A 120.82(9) 2_657 . ?
F10 Al1 Cs1A 58.29(9) 2_657 8_465 ?
F10 Al1 Cs1A 58.30(9) . 7_667 ?
F10 Al1 Cs1A 120.82(9) . 2_657 ?
F10 Al1 Cs1A 121.07(9) 2_657 2_657 ?
F10 Al1 Cs5 58.64(9) 2_657 3_556 ?
F10 Al1 Cs5 58.64(9) . 7_566 ?
F10 Al1 Cs5 49.14(9) . 3_556 ?
F10 Al1 Cs5 49.15(9) 2_657 7_566 ?
F10 Al1 F10 90.64(18) 2_657 . ?
F1A Al2 F1A 180.0(15) . 5_667 ?
F1B Al2 F1A 161.6(10) 5_667 . ?
F1B Al2 F1A 18.4(10) . . ?
F1B Al2 F1A 161.6(10) . 5_667 ?
F1B Al2 F1A 18.3(10) 5_667 5_667 ?
F1B Al2 F1B 179.998(10) . 5_667 ?
F1B Al2 F2C 72.0(10) . 2_657 ?
F1B Al2 F2C 72.0(10) 5_667 6_565 ?
F1B Al2 F2C 108.0(10) 5_667 5_667 ?
F1B Al2 F2C 108.0(10) 5_667 2_657 ?
F1B Al2 F2C 108.0(10) . . ?
F1B Al2 F2C 72.0(10) 5_667 . ?
F1B Al2 F2C 108.0(10) . 6_565 ?
F1B Al2 F2C 72.0(10) . 5_667 ?
F2A Al2 F1A 85.4(9) . . ?
F2A Al2 F1A 85.4(9) 5_667 5_667 ?
F2A Al2 F1A 63.9(9) 2_657 5_667 ?
F2A Al2 F1A 94.6(9) 5_667 . ?
F2A Al2 F1A 116.1(9) 6_565 5_667 ?
F2A Al2 F1A 116.1(9) 2_657 . ?
F2A Al2 F1A 94.6(9) . 5_667 ?
F2A Al2 F1A 63.9(9) 6_565 . ?
F2A Al2 F1B 99.7(6) . 5_667 ?
F2A Al2 F1B 99.7(6) 5_667 . ?
F2A Al2 F1B 99.7(6) 6_565 5_667 ?
F2A Al2 F1B 80.3(6) 2_657 5_667 ?
F2A Al2 F1B 80.3(6) 6_565 . ?
F2A Al2 F1B 99.7(6) 2_657 . ?
F2A Al2 F1B 80.3(6) . . ?
F2A Al2 F1B 80.3(6) 5_667 5_667 ?
F2A Al2 F2A 127.3(10) . 6_565 ?
F2A Al2 F2A 180.0 . 5_667 ?
F2A Al2 F2A 127.3(10) 5_667 2_657 ?
F2A Al2 F2A 52.7(10) . 2_657 ?
F2A Al2 F2A 180.0 6_565 2_657 ?
F2A Al2 F2A 52.7(10) 5_667 6_565 ?
F2A Al2 F2C 54.2(7) . . ?
F2A Al2 F2C 125.8(7) 2_657 6_565 ?
F2A Al2 F2C 125.8(7) 6_565 2_657 ?
F2A Al2 F2C 125.8(7) 5_667 . ?
F2A Al2 F2C 93.1(7) . 2_657 ?
F2A Al2 F2C 86.9(7) 6_565 . ?
F2A Al2 F2C 86.9(7) 2_657 5_667 ?
F2A Al2 F2C 93.1(7) 2_657 . ?
F2A Al2 F2C 54.2(7) 5_667 5_667 ?
F2A Al2 F2C 125.8(7) . 5_667 ?
F2A Al2 F2C 86.9(7) 5_667 2_657 ?
F2A Al2 F2C 86.9(7) . 6_565 ?
F2A Al2 F2C 54.2(7) 2_657 2_657 ?
F2A Al2 F2C 93.1(7) 5_667 6_565 ?
F2A Al2 F2C 54.2(7) 6_565 6_565 ?
F2A Al2 F2C 93.1(7) 6_565 5_667 ?
F2C Al2 F1A 89.2(7) 2_657 . ?
F2C Al2 F1A 89.2(7) 6_565 5_667 ?
F2C Al2 F1A 97.6(6) 5_667 5_667 ?
F2C Al2 F1A 97.6(6) . . ?
F2C Al2 F1A 82.4(6) . 5_667 ?
F2C Al2 F1A 90.8(7) 2_657 5_667 ?
F2C Al2 F1A 82.4(6) 5_667 . ?
F2C Al2 F1A 90.8(7) 6_565 . ?
F2C Al2 F2C 145.5(9) 5_667 6_565 ?
F2C Al2 F2C 180.0(8) 6_565 2_657 ?
F2C Al2 F2C 34.5(9) 6_565 . ?
F2C Al2 F2C 145.5(9) 2_657 . ?
F2C Al2 F2C 180.0 5_667 . ?
F2C Al2 F2C 34.5(9) 5_667 2_657 ?
Cs2 Al3 Cs2 180.0 . 5_566 ?
Cs2 Al3 Cs5 95.280(8) 5_566 5_566 ?
Cs2 Al3 Cs5 95.280(8) . . ?
Cs2 Al3 Cs5 84.720(8) 5_566 . ?
Cs2 Al3 Cs5 84.720(8) . 5_566 ?
Cs2 Al3 Cs6 113.416(4) . 4_546 ?
Cs2 Al3 Cs6 113.416(4) 5_566 8_465 ?
Cs2 Al3 Cs6 66.584(4) . 8_465 ?
Cs2 Al3 Cs6 66.584(4) 5_566 4_546 ?
Cs5 Al3 Cs5 180.000(12) . 5_566 ?
Cs5 Al3 Cs6 68.165(4) 5_566 4_546 ?
Cs5 Al3 Cs6 68.165(5) . 8_465 ?
Cs5 Al3 Cs6 111.835(5) 5_566 8_465 ?
Cs5 Al3 Cs6 111.835(5) . 4_546 ?
Cs6 Al3 Cs6 180.0 4_546 8_465 ?
F3 Al3 Cs2 132.47(11) . 5_566 ?
F3 Al3 Cs2 47.53(11) . . ?
F3 Al3 Cs2 132.47(11) 5_566 . ?
F3 Al3 Cs2 47.53(11) 5_566 5_566 ?
F3 Al3 Cs5 132.25(11) 5_566 . ?
F3 Al3 Cs5 47.75(11) 5_566 5_566 ?
F3 Al3 Cs5 132.25(11) . 5_566 ?
F3 Al3 Cs5 47.75(11) . . ?
F3 Al3 Cs6 124.816(4) . 4_546 ?
F3 Al3 Cs6 55.184(4) . 8_465 ?
F3 Al3 Cs6 55.184(5) 5_566 4_546 ?
F3 Al3 Cs6 124.816(5) 5_566 8_465 ?
F3 Al3 F3 180.0 . 5_566 ?
F4 Al3 Cs2 58.23(10) 5_566 5_566 ?
F4 Al3 Cs2 58.23(10) 2_556 5_566 ?
F4 Al3 Cs2 121.77(10) 5_566 . ?
F4 Al3 Cs2 121.77(10) 6_565 5_566 ?
F4 Al3 Cs2 121.77(10) 2_556 . ?
F4 Al3 Cs2 121.77(10) . 5_566 ?
F4 Al3 Cs2 58.23(10) . . ?
F4 Al3 Cs2 58.23(10) 6_565 . ?
F4 Al3 Cs5 58.48(9) 6_565 5_566 ?
F4 Al3 Cs5 121.52(9) 6_565 . ?
F4 Al3 Cs5 121.52(9) 5_566 5_566 ?
F4 Al3 Cs5 121.52(9) 2_556 5_566 ?
F4 Al3 Cs5 121.52(9) . . ?
F4 Al3 Cs5 58.48(9) . 5_566 ?
F4 Al3 Cs5 58.48(9) 5_566 . ?
F4 Al3 Cs5 58.48(9) 2_556 . ?
F4 Al3 Cs6 53.71(9) 5_566 4_546 ?
F4 Al3 Cs6 124.34(10) 2_556 4_546 ?
F4 Al3 Cs6 126.29(9) 5_566 8_465 ?
F4 Al3 Cs6 55.66(10) 2_556 8_465 ?
F4 Al3 Cs6 53.71(9) . 8_465 ?
F4 Al3 Cs6 55.66(10) 6_565 4_546 ?
F4 Al3 Cs6 126.29(9) . 4_546 ?
F4 Al3 Cs6 124.34(10) 6_565 8_465 ?
F4 Al3 F3 90.24(12) 5_566 . ?
F4 Al3 F3 89.76(12) . . ?
F4 Al3 F3 90.24(12) 2_556 . ?
F4 Al3 F3 89.76(12) 6_565 . ?
F4 Al3 F3 90.24(12) 6_565 5_566 ?
F4 Al3 F3 89.76(12) 2_556 5_566 ?
F4 Al3 F3 90.24(12) . 5_566 ?
F4 Al3 F3 89.76(12) 5_566 5_566 ?
F4 Al3 F4 180.0 5_566 . ?
F4 Al3 F4 90.48(19) 2_556 . ?
F4 Al3 F4 90.48(19) 5_566 6_565 ?
F4 Al3 F4 89.52(19) 5_566 2_556 ?
F4 Al3 F4 180.0 6_565 2_556 ?
F4 Al3 F4 89.52(19) 6_565 . ?
Cs1A Al4 Cs1A 170.13(5) 2_656 . ?
Cs1A Al4 Cs1B 4.31(3) 2_656 2_656 ?
Cs1A Al4 Cs1B 173.37(6) . 2_656 ?
Cs1A Al4 Cs1B 173.37(6) 2_656 . ?
Cs1A Al4 Cs1B 4.31(3) . . ?
Cs1A Al4 Cs6 68.11(2) 2_656 . ?
Cs1A Al4 Cs6 68.11(2) . 2_656 ?
Cs1A Al4 Cs6 103.53(3) 2_656 2_656 ?
Cs1A Al4 Cs6 103.53(3) . . ?
Cs1B Al4 Cs1B 177.43(8) . 2_656 ?
Cs6 Al4 Cs1B 69.96(4) . 2_656 ?
Cs6 Al4 Cs1B 107.84(4) . . ?
Cs6 Al4 Cs1B 69.97(4) 2_656 . ?
Cs6 Al4 Cs1B 107.84(4) 2_656 2_656 ?
Cs6 Al4 Cs6 72.42(2) . 2_656 ?
F5 Al4 Cs1A 57.00(8) . 2_656 ?
F5 Al4 Cs1A 131.82(9) 2_656 2_656 ?
F5 Al4 Cs1A 57.00(8) 2_656 . ?
F5 Al4 Cs1A 131.81(9) . . ?
F5 Al4 Cs1B 127.51(9) . . ?
F5 Al4 Cs1B 127.51(9) 2_656 2_656 ?
F5 Al4 Cs1B 54.75(8) 2_656 . ?
F5 Al4 Cs1B 54.75(8) . 2_656 ?
F5 Al4 Cs6 124.59(8) . . ?
F5 Al4 Cs6 125.27(9) 2_656 . ?
F5 Al4 Cs6 125.27(9) . 2_656 ?
F5 Al4 Cs6 124.59(8) 2_656 2_656 ?
F5 Al4 F5 89.59(17) 2_656 . ?
F6 Al4 Cs1A 122.62(9) . 2_656 ?
F6 Al4 Cs1A 122.62(9) 2_656 . ?
F6 Al4 Cs1A 48.66(8) . . ?
F6 Al4 Cs1A 48.66(8) 2_656 2_656 ?
F6 Al4 Cs1B 124.80(9) 2_656 . ?
F6 Al4 Cs1B 52.96(8) 2_656 2_656 ?
F6 Al4 Cs1B 52.96(8) . . ?
F6 Al4 Cs1B 124.79(9) . 2_656 ?
F6 Al4 Cs6 55.61(8) . 2_656 ?
F6 Al4 Cs6 54.90(8) 2_656 2_656 ?
F6 Al4 Cs6 54.90(8) . . ?
F6 Al4 Cs6 55.61(8) 2_656 . ?
F6 Al4 F5 90.15(11) . 2_656 ?
F6 Al4 F5 179.00(12) . . ?
F6 Al4 F5 90.15(11) 2_656 . ?
F6 Al4 F5 179.00(12) 2_656 2_656 ?
F6 Al4 F6 90.12(16) . 2_656 ?
F7 Al4 Cs1A 59.05(9) 2_656 2_656 ?
F7 Al4 Cs1A 59.05(9) . . ?
F7 Al4 Cs1A 121.07(9) . 2_656 ?
F7 Al4 Cs1A 121.07(9) 2_656 . ?
F7 Al4 Cs1B 56.59(10) 2_656 2_656 ?
F7 Al4 Cs1B 56.59(10) . . ?
F7 Al4 Cs1B 123.44(10) . 2_656 ?
F7 Al4 Cs1B 123.44(10) 2_656 . ?
F7 Al4 Cs6 126.84(10) . . ?
F7 Al4 Cs6 54.42(9) . 2_656 ?
F7 Al4 Cs6 54.42(9) 2_656 . ?
F7 Al4 Cs6 126.84(10) 2_656 2_656 ?
F7 Al4 F5 90.10(12) . . ?
F7 Al4 F5 90.10(12) 2_656 2_656 ?
F7 Al4 F5 89.01(12) 2_656 . ?
F7 Al4 F5 89.00(12) . 2_656 ?
F7 Al4 F6 90.03(12) . 2_656 ?
F7 Al4 F6 90.86(12) . . ?
F7 Al4 F6 90.86(12) 2_656 2_656 ?
F7 Al4 F6 90.03(12) 2_656 . ?
F7 Al4 F7 178.74(19) 2_656 . ?
Cs1B F1A Cs4 175.7(7) 6_565 . ?
Cs2 F1A Cs1B 103.3(6) . 6_565 ?
Cs2 F1A Cs3 83.7(5) . 7_667 ?
Cs2 F1A Cs4 82.6(6) . 6_565 ?
Cs2 F1A Cs4 72.4(5) . . ?
Cs3 F1A Cs1B 68.1(4) 7_667 6_565 ?
Cs3 F1A Cs4 129.0(7) 7_667 6_565 ?
Cs3 F1A Cs4 110.2(7) 7_667 . ?
Cs4 F1A Cs1B 67.9(5) 6_565 6_565 ?
Cs4 F1A Cs4 111.7(5) 6_565 . ?
Al2 F1A Cs1B 97.7(9) . 6_565 ?
Al2 F1A Cs2 158.9(12) . . ?
Al2 F1A Cs3 103.3(8) . 7_667 ?
Al2 F1A Cs4 106.9(8) . 6_565 ?
Al2 F1A Cs4 86.5(8) . . ?
F1A F1A Cs1B 149.5(3) 6_565 6_565 ?
F1A F1A Cs2 82.7(5) 6_565 . ?
F1A F1A Cs3 83.1(5) 6_565 7_667 ?
F1A F1A Cs4 142.4(4) 6_565 6_565 ?
F1A F1A Cs4 30.7(3) 6_565 . ?
F1A F1A Al2 78.5(8) 6_565 . ?
F1B F1A Cs1B 159(4) . 6_565 ?
F1B F1A Cs2 83(6) . . ?
F1B F1A Cs3 133(4) . 7_667 ?
F1B F1A Cs4 24(4) . . ?
F1B F1A Cs4 93(4) . 6_565 ?
F1B F1A Al2 78(6) . . ?
F1B F1A F1A 51(4) . 6_565 ?
Cs2 F1B Cs3 76.6(7) . 7_667 ?
Cs2 F1B Cs4 81.3(8) . 6_565 ?
Cs2 F1B Cs4 81.3(8) . . ?
Cs4 F1B Cs3 113.0(5) 6_565 7_667 ?
Cs4 F1B Cs3 113.0(5) . 7_667 ?
Cs4 F1B Cs4 124.7(12) 6_565 . ?
Al2 F1B Cs2 166.2(16) . . ?
Al2 F1B Cs3 89.7(13) . 7_667 ?
Al2 F1B Cs4 104.6(8) . . ?
Al2 F1B Cs4 104.6(8) . 6_565 ?
F1A F1B Cs2 85(6) 6_565 . ?
F1A F1B Cs2 85(6) . . ?
F1A F1B Cs3 40(4) . 7_667 ?
F1A F1B Cs3 40(4) 6_565 7_667 ?
F1A F1B Cs4 76(4) 6_565 . ?
F1A F1B Cs4 76(4) . 6_565 ?
F1A F1B Cs4 152(4) . . ?
F1A F1B Cs4 152(4) 6_565 6_565 ?
F1A F1B Al2 84(7) . . ?
F1A F1B Al2 84(7) 6_565 . ?
F1A F1B F1A 78(7) 6_565 . ?
Cs1A F2A Cs1B 101.0(4) . 2_657 ?
Cs1A F2A Cs3 76.0(3) . 7_667 ?
Cs1A F2A Cs4 85.0(3) . 2_657 ?
Cs1A F2A Cs4 80.3(4) . . ?
Cs1B F2A Cs1A 0.44(9) . . ?
Cs1B F2A Cs1B 101.4(5) . 2_657 ?
Cs1B F2A Cs3 75.6(3) . 7_667 ?
Cs1B F2A Cs4 85.3(3) . 2_657 ?
Cs1B F2A Cs4 80.4(4) . . ?
Cs3 F2A Cs1B 176.6(5) 7_667 2_657 ?
Cs4 F2A Cs1B 65.4(3) 2_657 2_657 ?
Cs4 F2A Cs1B 67.1(3) . 2_657 ?
Cs4 F2A Cs3 115.6(4) 2_657 7_667 ?
Cs4 F2A Cs3 110.6(4) . 7_667 ?
Cs4 F2A Cs4 126.0(5) 2_657 . ?
Al2 F2A Cs1A 164.6(7) . . ?
Al2 F2A Cs1B 164.2(8) . . ?
Al2 F2A Cs1B 93.8(5) . 2_657 ?
Al2 F2A Cs3 89.0(6) . 7_667 ?
Al2 F2A Cs4 102.1(5) . . ?
Al2 F2A Cs4 105.1(6) . 2_657 ?
F2A F2A Cs1A 130.8(4) 2_657 . ?
F2A F2A Cs1B 131.2(4) 2_657 . ?
F2A F2A Cs1B 30.4(2) 2_657 2_657 ?
F2A F2A Cs3 152.2(3) 2_657 7_667 ?
F2A F2A Cs4 78.7(10) 2_657 2_657 ?
F2A F2A Cs4 73.0(10) 2_657 . ?
F2A F2A Al2 63.6(5) 2_657 . ?
F2A F2A F2C 108.0(11) 2_657 . ?
F2B F2A Cs1A 90.0(15) . . ?
F2B F2A Cs1B 89.9(15) . . ?
F2B F2A Cs1B 132.3(17) . 2_657 ?
F2B F2A Cs3 49.9(14) . 7_667 ?
F2B F2A Cs4 160.1(18) . . ?
F2B F2A Cs4 69.7(14) . 2_657 ?
F2B F2A Al2 82.9(17) . . ?
F2B F2A F2A 125(2) . 2_657 ?
F2B F2A F2C 20.2(13) . . ?
F2C F2A Cs1A 110.2(7) . . ?
F2C F2A Cs1B 123.5(8) . 2_657 ?
F2C F2A Cs1B 110.0(7) . . ?
F2C F2A Cs3 59.6(6) . 7_667 ?
F2C F2A Cs4 161.2(7) . . ?
F2C F2A Cs4 71.7(6) . 2_657 ?
F2C F2A Al2 63.6(6) . . ?
Cs1A F2B Cs3 82.0(3) . 7_667 ?
Cs1A F2B Cs4 86.5(3) . 2_657 ?
Cs1A F2B Cs5 108.1(3) . 1_656 ?
Cs1B F2B Cs1A 1.67(8) . . ?
Cs1B F2B Cs3 82.6(3) . 7_667 ?
Cs1B F2B Cs4 87.1(3) . 2_657 ?
Cs1B F2B Cs5 109.7(3) . 1_656 ?
Cs3 F2B Cs5 72.9(3) 7_667 1_656 ?
Cs4 F2B Cs3 138.2(4) 2_657 7_667 ?
Cs4 F2B Cs5 72.8(3) 2_657 1_656 ?
Al2 F2B Cs1A 144.2(7) . . ?
Al2 F2B Cs1B 142.5(7) . . ?
Al2 F2B Cs3 102.5(5) . 7_667 ?
Al2 F2B Cs4 110.0(5) . 2_657 ?
Al2 F2B Cs5 107.2(6) . 1_656 ?
F2A F2B Cs1A 74.5(16) . . ?
F2A F2B Cs1B 72.9(16) . . ?
F2A F2B Cs3 118.8(16) . 7_667 ?
F2A F2B Cs4 96.2(15) . 2_657 ?
F2A F2B Cs5 168.3(17) . 1_656 ?
F2A F2B Al2 72.3(13) . . ?
F2A F2B F2C 143(2) . . ?
F2C F2B Cs1A 142.4(12) . . ?
F2C F2B Cs1B 144.0(13) . . ?
F2C F2B Cs3 79.2(12) . 7_667 ?
F2C F2B Cs4 86.3(11) . 2_657 ?
F2C F2B Cs5 35.0(9) . 1_656 ?
F2C F2B Al2 72.2(10) . . ?
Cs1B F2C Cs1A 2.01(6) . . ?
Cs3 F2C Cs1A 70.4(2) 7_667 . ?
Cs3 F2C Cs1B 70.9(3) 7_667 . ?
Cs3 F2C Cs4 135.7(3) 7_667 2_657 ?
Cs4 F2C Cs1A 72.8(2) 2_657 . ?
Cs4 F2C Cs1B 73.1(3) 2_657 . ?
Cs5 F2C Cs1A 105.9(3) 1_656 . ?
Cs5 F2C Cs1B 107.9(3) 1_656 . ?
Cs5 F2C Cs3 84.7(4) 1_656 7_667 ?
Cs5 F2C Cs4 82.6(3) 1_656 2_657 ?
Al2 F2C Cs1A 106.3(6) . . ?
Al2 F2C Cs1B 104.3(6) . . ?
Al2 F2C Cs3 105.0(5) . 7_667 ?
Al2 F2C Cs4 108.2(6) . 2_657 ?
Al2 F2C Cs5 147.8(6) . 1_656 ?
F2A F2C Cs1A 45.5(5) . . ?
F2A F2C Cs1B 43.5(5) . . ?
F2A F2C Cs3 92.5(7) . 7_667 ?
F2A F2C Cs4 78.2(7) . 2_657 ?
F2A F2C Cs5 149.4(7) . 1_656 ?
F2A F2C Al2 62.1(6) . . ?
F2B F2C Cs1A 28.8(9) . . ?
F2B F2C Cs1B 26.8(9) . . ?
F2B F2C Cs3 83.0(11) . 7_667 ?
F2B F2C Cs4 76.1(10) . 2_657 ?
F2B F2C Cs5 134.0(11) . 1_656 ?
F2B F2C Al2 78.1(12) . . ?
F2B F2C F2A 16.8(10) . . ?
F2B F2C F2C 140.7(10) . 6_565 ?
F2C F2C Cs1A 148.91(19) 6_565 . ?
F2C F2C Cs1B 148.8(2) 6_565 . ?
F2C F2C Cs3 79.8(2) 6_565 7_667 ?
F2C F2C Cs4 137.9(2) 6_565 2_657 ?
F2C F2C Cs5 79.1(2) 6_565 1_656 ?
F2C F2C Al2 72.8(4) 6_565 . ?
F2C F2C F2A 130.5(5) 6_565 . ?
Cs2 F3 Cs3 73.87(7) . 3_444 ?
Cs2 F3 Cs5 150.72(13) . . ?
Cs2 F3 Cs6 86.99(6) . 8_465 ?
Cs2 F3 Cs6 86.99(6) . 3_445 ?
Cs5 F3 Cs3 76.85(8) . 3_444 ?
Cs5 F3 Cs6 89.15(6) . 3_445 ?
Cs5 F3 Cs6 89.15(6) . 8_465 ?
Cs6 F3 Cs3 82.31(6) 8_465 3_444 ?
Cs6 F3 Cs3 82.31(6) 3_445 3_444 ?
Cs6 F3 Cs6 164.51(12) 8_465 3_445 ?
Al3 F3 Cs2 104.65(15) . . ?
Al3 F3 Cs3 178.52(17) . 3_444 ?
Al3 F3 Cs5 104.62(14) . . ?
Al3 F3 Cs6 97.66(6) . 8_465 ?
Al3 F3 Cs6 97.66(6) . 3_445 ?
Cs2 F4 Cs5 104.37(8) . 5_566 ?
Cs2 F4 Cs6 165.98(9) . 7_566 ?
Cs2 F4 Cs6 82.32(7) . 8_465 ?
Cs4 F4 Cs2 80.04(7) . . ?
Cs4 F4 Cs5 78.66(7) . 5_566 ?
Cs4 F4 Cs6 90.21(7) . 7_566 ?
Cs4 F4 Cs6 89.22(7) . 8_465 ?
Cs5 F4 Cs6 83.31(7) 5_566 7_566 ?
Cs6 F4 Cs5 164.75(9) 8_465 5_566 ?
Cs6 F4 Cs6 87.54(7) 8_465 7_566 ?
Al3 F4 Cs2 93.55(11) . . ?
Al3 F4 Cs4 168.18(15) . . ?
Al3 F4 Cs5 93.50(11) . 5_566 ?
Al3 F4 Cs6 99.82(11) . 8_465 ?
Al3 F4 Cs6 97.71(11) . 7_566 ?
Cs1A F5 Cs1B 5.43(3) 2_656 2_656 ?
Cs1A F5 Cs2 105.76(8) 2_656 5_666 ?
Cs1A F5 Cs6 84.33(6) 2_656 8_465 ?
Cs1B F5 Cs2 101.04(8) 2_656 5_666 ?
Cs1B F5 Cs6 88.28(7) 2_656 8_465 ?
Cs2 F5 Cs1A 157.81(8) . 2_656 ?
Cs2 F5 Cs1B 155.68(9) . 2_656 ?
Cs2 F5 Cs2 80.13(6) . 5_666 ?
Cs2 F5 Cs6 85.67(7) . 8_465 ?
Cs3 F5 Cs1A 78.66(6) 3_444 2_656 ?
Cs3 F5 Cs1B 74.69(7) 3_444 2_656 ?
Cs3 F5 Cs2 82.11(6) 3_444 . ?
Cs3 F5 Cs2 76.52(6) 3_444 5_666 ?
Cs3 F5 Cs6 92.84(6) 3_444 8_465 ?
Cs6 F5 Cs2 163.25(8) 8_465 5_666 ?
Al4 F5 Cs1A 94.36(9) . 2_656 ?
Al4 F5 Cs1B 97.51(10) . 2_656 ?
Al4 F5 Cs2 94.44(10) . 5_666 ?
Al4 F5 Cs2 106.65(10) . . ?
Al4 F5 Cs3 166.39(14) . 3_444 ?
Al4 F5 Cs6 98.12(10) . 8_465 ?
Cs1A F6 Cs1B 4.04(6) . . ?
Cs1A F6 Cs4 76.14(6) . 8_565 ?
Cs1A F6 Cs6 87.68(6) . 7_666 ?
Cs1A F6 Cs6 88.53(7) . 2_656 ?
Cs1A F6 Cs6 159.11(8) . . ?
Cs1B F6 Cs4 80.18(7) . 8_565 ?
Cs1B F6 Cs6 88.36(8) . 7_666 ?
Cs1B F6 Cs6 163.15(9) . . ?
Cs1B F6 Cs6 88.73(8) . 2_656 ?
Cs4 F6 Cs6 82.27(5) 8_565 7_666 ?
Cs6 F6 Cs4 83.03(5) . 8_565 ?
Cs6 F6 Cs4 84.65(5) 2_656 8_565 ?
Cs6 F6 Cs6 88.00(6) . 7_666 ?
Cs6 F6 Cs6 91.11(6) . 2_656 ?
Cs6 F6 Cs6 166.90(7) 2_656 7_666 ?
Al4 F6 Cs1A 103.63(10) . . ?
Al4 F6 Cs1B 99.60(10) . . ?
Al4 F6 Cs4 178.92(12) . 8_565 ?
Al4 F6 Cs6 97.16(9) . . ?
Al4 F6 Cs6 96.67(9) . 7_666 ?
Al4 F6 Cs6 96.41(9) . 2_656 ?
Cs1A F7 Cs1B 5.33(3) . . ?
Cs1A F7 Cs2 103.64(8) . . ?
Cs1B F7 Cs2 99.20(8) . . ?
Cs4 F7 Cs1A 79.30(6) . . ?
Cs4 F7 Cs1B 75.24(7) . . ?
Cs4 F7 Cs2 77.21(6) . . ?
Cs4 F7 Cs6 92.42(7) . 2_656 ?
Cs4 F7 Cs6 89.17(7) . 8_465 ?
Cs6 F7 Cs1A 83.64(7) 2_656 . ?
Cs6 F7 Cs1A 166.42(8) 8_465 . ?
Cs6 F7 Cs1B 87.33(8) 2_656 . ?
Cs6 F7 Cs1B 164.00(9) 8_465 . ?
Cs6 F7 Cs2 80.47(6) 8_465 . ?
Cs6 F7 Cs2 165.76(8) 2_656 . ?
Cs6 F7 Cs6 89.76(7) 2_656 8_465 ?
Al4 F7 Cs1A 92.65(10) . . ?
Al4 F7 Cs1B 95.96(11) . . ?
Al4 F7 Cs2 93.97(10) . . ?
Al4 F7 Cs4 166.13(14) . . ?
Al4 F7 Cs6 100.02(10) . 8_465 ?
Al4 F7 Cs6 97.94(11) . 2_656 ?
Cs1A F8 Cs1A 82.18(7) 8_465 2_657 ?
Cs1A F8 Cs1A 158.02(9) 8_465 . ?
Cs1A F8 Cs1A 105.88(8) . 2_657 ?
Cs1A F8 Cs1B 101.36(9) . 2_657 ?
Cs1A F8 Cs1B 156.42(9) 8_465 . ?
Cs1A F8 Cs1B 4.30(5) 8_465 8_465 ?
Cs1A F8 Cs1B 85.44(8) 8_465 2_657 ?
Cs1A F8 Cs6 87.22(7) 8_465 2_656 ?
Cs1A F8 Cs6 165.86(8) 2_657 2_656 ?
Cs1A F8 Cs6 80.93(7) . 2_656 ?
Cs1B F8 Cs1A 5.33(3) . . ?
Cs1B F8 Cs1A 162.00(9) 8_465 . ?
Cs1B F8 Cs1A 81.95(8) 8_465 2_657 ?
Cs1B F8 Cs1A 5.24(3) 2_657 2_657 ?
Cs1B F8 Cs1A 101.27(9) . 2_657 ?
Cs1B F8 Cs1B 85.52(9) 8_465 2_657 ?
Cs1B F8 Cs1B 96.63(9) . 2_657 ?
Cs1B F8 Cs1B 160.68(11) 8_465 . ?
Cs1B F8 Cs6 164.64(9) 2_657 2_656 ?
Cs1B F8 Cs6 88.17(8) 8_465 2_656 ?
Cs1B F8 Cs6 84.83(8) . 2_656 ?
Cs4 F8 Cs1A 82.46(7) . 8_465 ?
Cs4 F8 Cs1A 80.96(7) . 2_657 ?
Cs4 F8 Cs1A 78.79(6) . . ?
Cs4 F8 Cs1B 77.26(7) . 2_657 ?
Cs4 F8 Cs1B 86.68(8) . 8_465 ?
Cs4 F8 Cs1B 75.16(7) . . ?
Cs4 F8 Cs6 88.41(6) . 2_656 ?
Al1 F8 Cs1A 94.32(10) . . ?
Al1 F8 Cs1A 92.64(10) . 2_657 ?
Al1 F8 Cs1A 105.87(11) . 8_465 ?
Al1 F8 Cs1B 95.71(11) . 2_657 ?
Al1 F8 Cs1B 97.32(11) . . ?
Al1 F8 Cs1B 101.58(11) . 8_465 ?
Al1 F8 Cs4 168.82(14) . . ?
Al1 F8 Cs6 99.27(10) . 2_656 ?
Cs1A F9 Cs1A 82.07(7) 2_657 8_465 ?
Cs1A F9 Cs1B 85.14(8) 2_657 8_465 ?
Cs1A F9 Cs1B 4.48(5) 2_657 2_657 ?
Cs1A F9 Cs5 157.65(9) 2_657 3_556 ?
Cs1A F9 Cs6 85.78(7) 2_657 1_556 ?
Cs1A F9 Cs6 164.81(8) 8_465 1_556 ?
Cs1B F9 Cs1A 5.23(3) 8_465 8_465 ?
Cs1B F9 Cs1A 82.01(8) 2_657 8_465 ?
Cs1B F9 Cs1B 85.41(9) 2_657 8_465 ?
Cs1B F9 Cs5 161.84(9) 2_657 3_556 ?
Cs1B F9 Cs6 163.83(9) 8_465 1_556 ?
Cs1B F9 Cs6 86.58(8) 2_657 1_556 ?
Cs4 F9 Cs1A 82.28(6) 7_567 2_657 ?
Cs4 F9 Cs1A 80.67(7) 7_567 8_465 ?
Cs4 F9 Cs1B 76.82(7) 7_567 8_465 ?
Cs4 F9 Cs1B 86.71(7) 7_567 2_657 ?
Cs4 F9 Cs5 78.00(6) 7_567 3_556 ?
Cs4 F9 Cs6 88.72(7) 7_567 1_556 ?
Cs5 F9 Cs1A 104.78(8) 3_556 8_465 ?
Cs5 F9 Cs1B 100.35(8) 3_556 8_465 ?
Cs5 F9 Cs6 83.38(6) 3_556 1_556 ?
Al1 F9 Cs1A 105.55(11) . 2_657 ?
Al1 F9 Cs1A 92.69(10) . 8_465 ?
Al1 F9 Cs1B 95.97(11) . 8_465 ?
Al1 F9 Cs1B 101.07(11) . 2_657 ?
Al1 F9 Cs4 169.05(14) . 7_567 ?
Al1 F9 Cs5 95.48(10) . 3_556 ?
Al1 F9 Cs6 99.34(11) . 1_556 ?
Cs1A F10 Cs5 104.21(8) 7_667 7_566 ?
Cs1A F10 Cs6 81.48(6) 7_667 1_556 ?
Cs1B F10 Cs1A 5.28(3) 7_667 7_667 ?
Cs1B F10 Cs5 99.59(8) 7_667 7_566 ?
Cs1B F10 Cs6 85.44(7) 7_667 1_556 ?
Cs3 F10 Cs1A 77.80(6) . 7_667 ?
Cs3 F10 Cs1B 74.06(7) . 7_667 ?
Cs3 F10 Cs5 86.69(6) . 3_556 ?
Cs3 F10 Cs5 77.73(6) . 7_566 ?
Cs3 F10 Cs6 91.96(7) . 1_556 ?
Cs5 F10 Cs1A 159.99(9) 3_556 7_667 ?
Cs5 F10 Cs1B 158.84(9) 3_556 7_667 ?
Cs5 F10 Cs5 84.45(7) 3_556 7_566 ?
Cs5 F10 Cs6 166.65(8) 7_566 1_556 ?
Cs5 F10 Cs6 86.54(7) 3_556 1_556 ?
Al1 F10 Cs1A 93.78(10) . 7_667 ?
Al1 F10 Cs1B 96.71(11) . 7_667 ?
Al1 F10 Cs3 165.74(14) . . ?
Al1 F10 Cs5 93.49(10) . 7_566 ?
Al1 F10 Cs5 103.80(11) . 3_556 ?
Al1 F10 Cs6 98.22(10) . 1_556 ?

loop_
_geom_bond_atom_site_label_1
_geom_bond_atom_site_label_2
_geom_bond_distance
_geom_bond_site_symmetry_2
_geom_bond_publ_flag
Cs1A F2A 2.810(12) . ?
Cs1A F2B 2.916(13) . ?
Cs1A F2C 3.696(12) . ?
Cs1A F5 3.200(3) 2_656 ?
Cs1A F6 2.939(3) . ?
Cs1A F7 3.266(3) . ?
Cs1A F8 3.271(3) . ?
Cs1A F8 3.322(3) 2_657 ?
Cs1A F8 2.954(3) 8_565 ?
Cs1A F9 2.953(3) 2_657 ?
Cs1A F9 3.330(3) 8_565 ?
Cs1A F10 3.296(3) 7_667 ?
Cs1B F2A 2.507(12) . ?
Cs1B F2B 2.623(13) . ?
Cs1B F2C 3.419(12) . ?
Cs1B F5 3.209(4) 2_656 ?
Cs1B F6 3.154(3) . ?
Cs1B F7 3.270(4) . ?
Cs1B F8 3.153(4) 8_565 ?
Cs1B F8 3.249(4) . ?
Cs1B F8 3.297(4) 2_657 ?
Cs1B F9 3.314(4) 8_565 ?
Cs1B F9 3.141(3) 2_657 ?
Cs1B F10 3.292(4) 7_667 ?
Cs2 F1A 2.84(2) . ?
Cs2 F1A 2.84(2) 6_565 ?
Cs2 F1B 2.83(4) . ?
Cs2 F3 2.902(4) . ?
Cs2 F4 3.242(3) . ?
Cs2 F4 3.242(3) 6_565 ?
Cs2 F5 3.010(2) . ?
Cs2 F5 3.010(2) 6_565 ?
Cs2 F5 3.356(3) 2_656 ?
Cs2 F5 3.356(3) 5_666 ?
Cs2 F7 3.385(3) 6_565 ?
Cs2 F7 3.385(3) . ?
Cs3 F1A 3.019(15) 7_667 ?
Cs3 F1A 3.019(15) 4_657 ?
Cs3 F1B 3.44(3) 7_667 ?
Cs3 F2A 3.460(15) 4_657 ?
Cs3 F2B 3.018(12) 7_667 ?
Cs3 F2B 3.018(12) 4_657 ?
Cs3 F2C 2.986(12) 7_667 ?
Cs3 F2C 2.986(12) 4_657 ?
Cs3 F5 2.936(2) 8_566 ?
Cs3 F5 2.936(2) 3_556 ?
Cs3 F10 2.884(2) 6_575 ?
Cs3 F10 2.884(2) . ?
Cs4 F1A 3.09(2) 6_565 ?
Cs4 F1A 3.69(2) . ?
Cs4 F1B 3.172(17) . ?
Cs4 F2A 3.246(17) . ?
Cs4 F2A 3.167(13) 2_657 ?
Cs4 F2B 2.987(11) 2_657 ?
Cs4 F2C 3.071(12) 2_657 ?
Cs4 F4 2.829(2) . ?
Cs4 F6 3.290(2) 8_465 ?
Cs4 F7 2.857(2) . ?
Cs4 F8 2.889(2) . ?
Cs4 F9 2.900(2) 7_567 ?
Cs5 F2B 3.514(14) 6_464 ?
Cs5 F2C 2.803(14) 1_454 ?
Cs5 F2C 2.803(14) 6_464 ?
Cs5 F3 2.931(4) . ?
Cs5 F4 3.272(3) 5_566 ?
Cs5 F4 3.272(3) 2_556 ?
Cs5 F9 3.254(3) 3_444 ?
Cs5 F9 3.254(3) 8_464 ?
Cs5 F10 3.016(3) 3_444 ?
Cs5 F10 3.016(3) 8_464 ?
Cs5 F10 3.313(3) 4_546 ?
Cs5 F10 3.313(3) 7_566 ?
Cs6 F3 3.3025(5) 3 ?
Cs6 F4 3.322(3) 7_566 ?
Cs6 F4 3.261(3) 8_565 ?
Cs6 F5 3.278(3) 8_565 ?
Cs6 F6 3.178(2) . ?
Cs6 F6 3.201(3) 2_656 ?
Cs6 F6 3.327(3) 7_666 ?
Cs6 F7 3.166(3) 2_656 ?
Cs6 F7 3.239(3) 8_565 ?
Cs6 F8 3.338(3) 2_656 ?
Cs6 F9 3.336(3) 1_554 ?
Cs6 F10 3.367(3) 1_554 ?
Al1 F8 1.812(2) 2_657 ?
Al1 F8 1.812(2) . ?
Al1 F9 1.813(2) . ?
Al1 F9 1.813(2) 2_657 ?
Al1 F10 1.814(2) . ?
Al1 F10 1.814(2) 2_657 ?
Al2 F1A 1.81(2) 5_667 ?
Al2 F1A 1.81(2) . ?
Al2 F1B 1.78(4) 5_667 ?
Al2 F1B 1.78(4) . ?
Al2 F2A 1.765(12) 6_565 ?
Al2 F2A 1.765(12) . ?
Al2 F2A 1.765(12) 2_657 ?
Al2 F2A 1.765(12) 5_667 ?
Al2 F2C 1.789(11) 2_657 ?
Al2 F2C 1.789(11) 6_565 ?
Al2 F2C 1.789(11) . ?
Al2 F2C 1.789(11) 5_667 ?
Al3 F3 1.836(3) 5_566 ?
Al3 F3 1.836(3) . ?
Al3 F4 1.803(2) . ?
Al3 F4 1.803(2) 2_556 ?
Al3 F4 1.803(2) 5_566 ?
Al3 F4 1.803(2) 6_565 ?
Al4 F5 1.829(2) . ?
Al4 F5 1.829(2) 2_656 ?
Al4 F6 1.820(2) . ?
Al4 F6 1.820(2) 2_656 ?
Al4 F7 1.805(2) 2_656 ?
Al4 F7 1.805(2) . ?
F1A F1A 0.72(5) 6_565 ?
F1A F1B 0.57(3) . ?
F2A F2A 1.57(3) 2_657 ?
F2A F2B 0.778(18) . ?
F2A F2C 1.62(2) . ?
F2B F2C 0.930(17) . ?
F2C F2C 1.06(2) 6_565 ?

loop_
_twin_individual_id
_twin_individual_mass_fraction_refined
1 0.9415(13)
2 0.0585(13)
